data_2000841
loop_
_publ_author_name
'Hong, M.'
'Huang, Z.'
'Lei, X.'
'Jiang, F.'
'Liu, H.'

_publ_section_title
;
 Structure of bis(<i>N</i>,<i>N</i>-diethyldithiocarbamato)gold(III)
 hexafluoroantimonate
;
_journal_issue 6
_journal_name_full 'Acta Crystallographica Section C'
_journal_page_first 1101
_journal_page_last 1102
_journal_paper_doi 10.1107/S010827019101291X
_journal_volume 48
_journal_year 1992
_chemical_formula_moiety 'C10 H20 Au1 N2 S4,F6 Sb1'
_chemical_formula_sum 'C10 H20 Au F6 N2 S4 Sb'
_chemical_formula_weight 1458.55
_space_group_IT_number 2
_space_group_name_Hall '-P 1'
_space_group_name_H-M_alt 'P -1'
_symmetry_cell_setting triclinic
_symmetry_space_group_name_Hall '-P 1'
_symmetry_space_group_name_H-M 'P -1'
_cell_angle_alpha 100.370(10)
_cell_angle_beta 105.92(5)
_cell_angle_gamma 74.69(3)
_cell_formula_units_Z 4
_cell_length_a 14.533(3)
_cell_length_b 18.004(5)
_cell_length_c 8.538(2)
_cell_volume 2058.1(10)
_diffrn_radiation_type Mo
_diffrn_radiation_wavelength 0.71073
_exptl_absorpt_coefficient_mu 8.87
_exptl_crystal_density_diffrn 2.353
_exptl_crystal_F_000 1368
_cod_data_source_file as0529.cif
_cod_data_source_block as0529a
_cod_original_cell_volume 2058.06
_cod_original_formula_sum 'C10 H20 Au1 F6 N2 S4 Sb1'
_cod_database_code 2000841

loop_
_space_group_symop_id
_space_group_symop_operation_xyz
1 x,y,z
2 -x,-y,-z

loop_
_atom_site_label
_atom_site_fract_x
_atom_site_fract_y
_atom_site_fract_z
_atom_site_attached_hydrogens
Au(1) .94780(5) .60835(4) .65278(9) 0
Au(2) .35591(5) -.10628(4) .53398(8) 0
Sb(1) .56350(10) .34575(8) .8224(2) 0
Sb(2) .15720(10) .13515(9) 1.0282(2) 0
S(1) 1.1055(4) .6304(3) .7275(6) 0
S(2) .7873(4) .5928(3) .5806(6) 0
S(3) .9869(4) .6066(3) .4050(6) 0
S(4) .9109(4) .6105(3) .9015(6) 0
S(5) .1858(4) -.0749(3) .4922(6) 0
S(6) .3276(3) -.1498(3) .7533(6) 0
S(7) .5258(3) -.1327(3) .5857(5) 0
S(8) .3869(4) -.0656(3) .3133(6) 0
F(21) .4980(10) .4080(10) .974(2) 0
F(22) .665(2) .317(2) .977(2) 0
F(23) .5100(10) .2710(10) .827(2) 0
F(24) .6110(10) .4220(10) .803(2) 0
F(25) .6300(10) .2818(9) .674(2) 0
F(26) .463(2) .379(2) .661(3) 0
F(31) .7560(10) -.1878(9) .831(2) 0
F(32) .7420(10) -.0610(10) 1.032(2) 0
F(33) .8320(10) -.0775(9) .803(2) 0
F(34) .0540(10) .2063(9) .095(2) 0
F(35) .8520(10) .8060(10) .133(2) 0
F(36) .0680(10) .0820(10) .890(2) 0
N(10) .1700(10) .6306(9) .460(2) 0
N(20) .7210(10) .6086(9) .850(2) 0
N(30) .1350(10) -.1208(8) .735(2) 0
N(40) .5820(10) -.0966(8) .342(2) 0
C(10) .9010(10) .3780(10) .480(2) 0
C(11) .7370(10) .3510(10) .425(3) 2
C(12) .658(2) .4250(10) .392(3) 3
C(13) .162(2) .6190(10) .282(3) 2
C(14) .120(2) .699(2) .211(3) 3
C(20) .7930(10) .6050(10) .789(2) 0
C(21) .6200(10) .6040(10) .748(2) 2
C(22) .554(2) .684(2) .731(3) 3
C(23) .730(2) .6250(10) 1.037(2) 2
C(24) .762(2) .5460(10) 1.106(3) 3
C(30) .2020(10) -.1160(10) .671(2) 0
C(31) .1570(10) -.1630(10) .883(2) 2
C(32) .159(2) -.1040(10) 1.036(3) 3
C(33) .0300(10) -.0870(10) .658(2) 2
C(34) -.016(2) -.148(2) .536(3) 3
C(40) .5110(10) -.0970(10) .402(2) 0
C(41) .5620(10) -.0660(10) .178(2) 2
C(42) .559(2) -.1350(10) .040(2) 3
C(43) .6860(10) -.1230(10) .430(2) 2
C(44) .724(2) .7890(10) .400(3) 3

loop_
_geom_bond_atom_site_label_1
_geom_bond_atom_site_label_2
_geom_bond_distance
Au(1) S(1) 2.326(6)
Au(1) S(2) 2.323(5)
Au(1) S(3) 2.330(6)
Au(1) S(4) 2.320(6)
Au(2) S(5) 2.326(5)
Au(2) S(6) 2.326(6)
Au(2) S(7) 2.318(5)
Au(2) S(8) 2.330(6)
Sb(1) F(21) 1.852(6)
Sb(1) F(22) 1.720(10)
Sb(1) F(23) 1.738(9)
Sb(1) F(24) 1.750(9)
Sb(1) F(25) 1.856(6)
Sb(1) F(26) 1.770(10)
Sb(2) F(31) 1.825(6)
Sb(2) F(32) 1.826(7)
Sb(2) F(33) 1.870(7)
Sb(2) F(34) 1.841(7)
Sb(2) F(35) 1.843(7)
Sb(2) F(36) 1.850(7)
S(1) C(10) 1.73(2)
S(2) C(20) 1.74(2)
S(3) C(10) 1.72(2)
S(4) C(20) 1.74(2)
S(5) C(30) 1.75(2)
S(6) C(30) 1.750(10)
S(7) C(40) 1.74(2)
S(8) C(40) 1.740(10)
N(10) C(10) 1.32(3)
N(10) C(11) 1.52(2)
N(10) C(13) 1.47(3)
N(20) C(20) 1.27(3)
N(20) C(21) 1.50(2)
N(20) C(23) 1.54(3)
N(30) C(30) 1.27(3)
N(30) C(31) 1.51(3)
N(30) C(33) 1.49(2)
N(40) C(40) 1.28(3)
N(40) C(41) 1.51(3)
N(40) C(43) 1.49(3)
C(11) C(12) 1.52(3)
C(13) C(14) 1.57(4)
C(21) C(22) 1.52(3)
C(23) C(24) 1.55(3)
C(31) C(32) 1.52(3)
C(33) C(34) 1.53(3)
C(41) C(42) 1.55(3)
C(43) C(44) 1.53320
